data_4081826
loop_
_publ_author_name
'Braunschweig, Holger'
'Damme, Alexander'
'H\"orl, Christian'
'Kupfer, Thomas'
'Wahler, Johannes'

_publ_section_title
;
 Si--H Bond Activation at the Boron Center of Pentaphenylborole
;
_journal_issue 22
_journal_name_full Organometallics
_journal_page_first 6800
_journal_paper_doi 10.1021/om4005934
_journal_volume 32
_journal_year 2013
_chemical_formula_moiety 'C40 H41 B Si'
_chemical_formula_sum 'C40 H41 B Si'
_chemical_formula_weight 560.63
_chemical_name_common
;
?
;
_chemical_name_systematic
; 
?
;
_space_group_IT_number 14
_symmetry_cell_setting monoclinic
_symmetry_space_group_name_Hall '-P 2ybc'
_symmetry_space_group_name_H-M 'P 1 21/c 1'
_atom_sites_solution_hydrogens geom
_atom_sites_solution_primary direct
_atom_sites_solution_secondary difmap
_audit_creation_method SHELXL-97
_cell_angle_alpha 90.00
_cell_angle_beta 91.52(4)
_cell_angle_gamma 90.00
_cell_formula_units_Z 4
_cell_length_a 9.09(2)
_cell_length_b 19.06(3)
_cell_length_c 18.03(2)
_cell_measurement_reflns_used 22
_cell_measurement_temperature 100(2)
_cell_measurement_theta_max 17.80
_cell_measurement_theta_min 3.11
_cell_volume 3123(9)
_computing_cell_refinement 'Saint+ ver. 7.68A (Bruker AXS)'
_computing_data_collection 'APEX2 ver. 2010.3 (Bruker AXS)'
_computing_data_reduction 'Saint+ ver. 7.68A (Bruker AXS)'
_computing_molecular_graphics 'XP ver. 5.1 (Bruker AXS, 1998)'
_computing_publication_material 'SHELXL-97 (Sheldrick, 2008)'
_computing_structure_refinement 'SHELXL-97 (Sheldrick, 1997)'
_computing_structure_solution 'SHELXS-97 (Sheldrick, 1990)'
_diffrn_ambient_temperature 100(2)
_diffrn_detector_area_resol_mean 8.333
_diffrn_measured_fraction_theta_full 1.000
_diffrn_measured_fraction_theta_max 0.997
_diffrn_measurement_device_type 'Bruker X8-APEX II'
_diffrn_measurement_method '\f and \w scans'
_diffrn_radiation_monochromator 'multi-layer mirror'
_diffrn_radiation_source 'rotating anode'
_diffrn_radiation_type MoK\a
_diffrn_radiation_wavelength 0.71073
_diffrn_reflns_av_R_equivalents 0.0650
_diffrn_reflns_av_sigmaI/netI 0.0436
_diffrn_reflns_limit_h_max 11
_diffrn_reflns_limit_h_min -11
_diffrn_reflns_limit_k_max 24
_diffrn_reflns_limit_k_min -24
_diffrn_reflns_limit_l_max 22
_diffrn_reflns_limit_l_min -22
_diffrn_reflns_number 50803
_diffrn_reflns_theta_full 26.00
_diffrn_reflns_theta_max 26.75
_diffrn_reflns_theta_min 1.55
_exptl_absorpt_coefficient_mu 0.103
_exptl_absorpt_correction_T_max 0.7454
_exptl_absorpt_correction_T_min 0.6447
_exptl_absorpt_correction_type multi-scan
_exptl_absorpt_process_details 'Sadabs 2008/1 (Bruker 2008)'
_exptl_crystal_colour colourless
_exptl_crystal_density_diffrn 1.192
_exptl_crystal_density_method 'not measured'
_exptl_crystal_description block
_exptl_crystal_F_000 1200
_exptl_crystal_size_max 0.20
_exptl_crystal_size_mid 0.08
_exptl_crystal_size_min 0.07
_refine_diff_density_max 0.331
_refine_diff_density_min -0.298
_refine_diff_density_rms 0.047
_refine_ls_extinction_method none
_refine_ls_goodness_of_fit_ref 1.017
_refine_ls_hydrogen_treatment constr
_refine_ls_matrix_type full
_refine_ls_number_parameters 382
_refine_ls_number_reflns 6632
_refine_ls_number_restraints 0
_refine_ls_restrained_S_all 1.017
_refine_ls_R_factor_all 0.0737
_refine_ls_R_factor_gt 0.0445
_refine_ls_shift/su_max 0.000
_refine_ls_shift/su_mean 0.000
_refine_ls_structure_factor_coef Fsqd
_refine_ls_weighting_details 'calc w=1/[\s^2^(Fo^2^)+(0.0387P)^2^+1.8134P] where P=(Fo^2^+2Fc^2^)/3'
_refine_ls_weighting_scheme calc
_refine_ls_wR_factor_gt 0.0945
_refine_ls_wR_factor_ref 0.1068
_reflns_number_gt 4830
_reflns_number_total 6632
_reflns_threshold_expression >2sigma(I)
_cod_data_source_file om4005934_si_001.cif
_cod_data_source_block syn-2
_cod_depositor_comments
;
The following automatic conversions were performed:

'_symmetry_cell_setting' value 'Monoclinic' changed to 'monoclinic'
according to /home/saulius/struct/CIF-dictionaries/cif_core.dic
dictionary named 'cif_core.dic' version 2.4.2 from 2011-04-26.

Automatic conversion script
Id: cif_fix_values 1891 2012-01-12 08:04:46Z andrius 
;
_cod_original_cell_volume 3124(10)
_cod_original_sg_symbol_H-M P2(1)/c
_cod_database_code 4081826

loop_
_symmetry_equiv_pos_as_xyz
'x, y, z'
'-x, y+1/2, -z+1/2'
'-x, -y, -z'
'x, -y-1/2, z-1/2'

loop_
_atom_site_label
_atom_site_type_symbol
_atom_site_fract_x
_atom_site_fract_y
_atom_site_fract_z
_atom_site_U_iso_or_equiv
_atom_site_adp_type
_atom_site_occupancy
_atom_site_symmetry_multiplicity
_atom_site_calc_flag
_atom_site_refinement_flags
Si1 Si 0.25324(5) 0.42399(3) 0.34242(3) 0.01904(12) Uani 1 1 d .
B1 B -0.0171(2) 0.38348(11) 0.28050(11) 0.0178(4) Uani 1 1 d .
C11 C 0.08811(19) 0.44944(9) 0.27656(9) 0.0168(4) Uani 1 1 d .
C12 C 0.13849(18) 0.44620(9) 0.19558(9) 0.0165(4) Uani 1 1 d .
C13 C 0.08828(19) 0.38905(9) 0.15837(9) 0.0183(4) Uani 1 1 d .
C14 C -0.00912(19) 0.34171(9) 0.20451(9) 0.0194(4) Uani 1 1 d .
H14 H 0.0455 0.2970 0.2143 0.023 Uiso 1 1 calc R
C21 C 0.00262(19) 0.51708(9) 0.29099(9) 0.0174(4) Uani 1 1 d .
C22 C -0.12766(19) 0.52795(9) 0.24863(9) 0.0199(4) Uani 1 1 d .
H22 H -0.1587 0.4930 0.2140 0.024 Uiso 1 1 calc R
C23 C -0.2118(2) 0.58787(10) 0.25583(10) 0.0228(4) Uani 1 1 d .
H23 H -0.2992 0.5937 0.2265 0.027 Uiso 1 1 calc R
C24 C -0.1681(2) 0.63945(10) 0.30600(10) 0.0255(4) Uani 1 1 d .
H24 H -0.2246 0.6810 0.3108 0.031 Uiso 1 1 calc R
C25 C -0.0406(2) 0.62966(10) 0.34917(11) 0.0260(4) Uani 1 1 d .
H25 H -0.0104 0.6646 0.3839 0.031 Uiso 1 1 calc R
C26 C 0.04288(19) 0.56902(9) 0.34170(10) 0.0208(4) Uani 1 1 d .
H26 H 0.1292 0.5630 0.3719 0.025 Uiso 1 1 calc R
C31 C 0.24396(19) 0.49867(9) 0.16570(9) 0.0173(4) Uani 1 1 d .
C32 C 0.3779(2) 0.47608(10) 0.13782(10) 0.0234(4) Uani 1 1 d .
H32 H 0.3998 0.4274 0.1375 0.028 Uiso 1 1 calc R
C33 C 0.4796(2) 0.52316(10) 0.11067(11) 0.0274(4) Uani 1 1 d .
H33 H 0.5694 0.5066 0.0914 0.033 Uiso 1 1 calc R
C34 C 0.4499(2) 0.59455(10) 0.11167(10) 0.0259(4) Uani 1 1 d .
H34 H 0.5193 0.6270 0.0933 0.031 Uiso 1 1 calc R
C35 C 0.3188(2) 0.61800(10) 0.13966(10) 0.0259(4) Uani 1 1 d .
H35 H 0.2987 0.6669 0.1408 0.031 Uiso 1 1 calc R
C36 C 0.2158(2) 0.57090(9) 0.16625(10) 0.0221(4) Uani 1 1 d .
H36 H 0.1258 0.5879 0.1849 0.027 Uiso 1 1 calc R
C41 C 0.12016(19) 0.37155(9) 0.08017(9) 0.0187(4) Uani 1 1 d .
C42 C 0.1157(2) 0.42229(10) 0.02456(10) 0.0241(4) Uani 1 1 d .
H42 H 0.0927 0.4694 0.0368 0.029 Uiso 1 1 calc R
C43 C 0.1444(2) 0.40514(10) -0.04843(10) 0.0271(4) Uani 1 1 d .
H43 H 0.1391 0.4403 -0.0858 0.033 Uiso 1 1 calc R
C44 C 0.1806(2) 0.33729(11) -0.06683(10) 0.0286(4) Uani 1 1 d .
H44 H 0.2012 0.3258 -0.1168 0.034 Uiso 1 1 calc R
C45 C 0.1871(2) 0.28619(10) -0.01296(11) 0.0267(4) Uani 1 1 d .
H45 H 0.2133 0.2395 -0.0256 0.032 Uiso 1 1 calc R
C46 C 0.1552(2) 0.30297(10) 0.06002(10) 0.0231(4) Uani 1 1 d .
H46 H 0.1574 0.2672 0.0967 0.028 Uiso 1 1 calc R
C51 C -0.15915(19) 0.32306(9) 0.17032(9) 0.0201(4) Uani 1 1 d .
C52 C -0.2370(2) 0.26520(10) 0.19553(10) 0.0250(4) Uani 1 1 d .
H52 H -0.1935 0.2359 0.2327 0.030 Uiso 1 1 calc R
C53 C -0.3770(2) 0.24934(11) 0.16749(11) 0.0316(5) Uani 1 1 d .
H53 H -0.4290 0.2102 0.1862 0.038 Uiso 1 1 calc R
C54 C -0.4409(2) 0.29084(12) 0.11208(12) 0.0356(5) Uani 1 1 d .
H54 H -0.5364 0.2802 0.0925 0.043 Uiso 1 1 calc R
C55 C -0.3639(2) 0.34774(11) 0.08588(11) 0.0318(5) Uani 1 1 d .
H55 H -0.4065 0.3759 0.0475 0.038 Uiso 1 1 calc R
C56 C -0.2254(2) 0.36442(10) 0.11468(10) 0.0253(4) Uani 1 1 d .
H56 H -0.1750 0.4043 0.0965 0.030 Uiso 1 1 calc R
C61 C 0.3017(2) 0.33102(10) 0.31434(11) 0.0256(4) Uani 1 1 d .
H61A H 0.2208 0.2997 0.3294 0.031 Uiso 1 1 calc R
H61B H 0.3050 0.3293 0.2595 0.031 Uiso 1 1 calc R
C76 C -0.1793(2) 0.40973(10) 0.39429(10) 0.0240(4) Uani 1 1 d .
H76 H -0.1866 0.4573 0.3788 0.029 Uiso 1 1 calc R
C75 C -0.2426(2) 0.38951(11) 0.46026(10) 0.0290(4) Uani 1 1 d .
H75 H -0.2952 0.4229 0.4884 0.035 Uiso 1 1 calc R
C74 C -0.2295(2) 0.32106(11) 0.48521(10) 0.0306(5) Uani 1 1 d .
H74 H -0.2705 0.3077 0.5310 0.037 Uiso 1 1 calc R
C73 C -0.1567(2) 0.27230(11) 0.44319(10) 0.0287(4) Uani 1 1 d .
H73 H -0.1471 0.2253 0.4602 0.034 Uiso 1 1 calc R
C72 C -0.0972(2) 0.29195(10) 0.37588(10) 0.0236(4) Uani 1 1 d .
H72 H -0.0504 0.2575 0.3467 0.028 Uiso 1 1 calc R
C71 C -0.10470(19) 0.36147(10) 0.35006(9) 0.0200(4) Uani 1 1 d .
C62 C 0.4471(2) 0.30088(11) 0.34603(12) 0.0313(5) Uani 1 1 d .
H62A H 0.5294 0.3295 0.3292 0.047 Uiso 1 1 calc R
H62B H 0.4589 0.2525 0.3287 0.047 Uiso 1 1 calc R
H62C H 0.4456 0.3014 0.4004 0.047 Uiso 1 1 calc R
C63 C 0.4269(2) 0.47641(10) 0.33135(10) 0.0236(4) Uani 1 1 d .
H63A H 0.5018 0.4570 0.3666 0.028 Uiso 1 1 calc R
H63B H 0.4623 0.4672 0.2808 0.028 Uiso 1 1 calc R
C64 C 0.4255(2) 0.55615(10) 0.34224(10) 0.0254(4) Uani 1 1 d .
H64A H 0.3601 0.5777 0.3046 0.038 Uiso 1 1 calc R
H64B H 0.5254 0.5746 0.3373 0.038 Uiso 1 1 calc R
H64C H 0.3901 0.5672 0.3918 0.038 Uiso 1 1 calc R
C65 C 0.1959(2) 0.42578(10) 0.44238(9) 0.0229(4) Uani 1 1 d .
H65A H 0.1425 0.4701 0.4513 0.027 Uiso 1 1 calc R
H65B H 0.1264 0.3867 0.4504 0.027 Uiso 1 1 calc R
C66 C 0.3233(2) 0.41977(11) 0.49989(10) 0.0290(4) Uani 1 1 d .
H66A H 0.3742 0.3750 0.4933 0.044 Uiso 1 1 calc R
H66B H 0.2842 0.4220 0.5500 0.044 Uiso 1 1 calc R
H66C H 0.3925 0.4585 0.4930 0.044 Uiso 1 1 calc R

loop_
_atom_site_aniso_label
_atom_site_aniso_U_11
_atom_site_aniso_U_22
_atom_site_aniso_U_33
_atom_site_aniso_U_23
_atom_site_aniso_U_13
_atom_site_aniso_U_12
Si1 0.0181(2) 0.0219(3) 0.0171(2) 0.0013(2) -0.00003(18) 0.0002(2)
B1 0.0160(9) 0.0207(10) 0.0167(10) 0.0020(8) -0.0017(7) 0.0026(8)
C11 0.0177(9) 0.0190(9) 0.0137(8) 0.0003(6) 0.0008(6) -0.0012(7)
C12 0.0159(8) 0.0178(9) 0.0158(8) 0.0011(7) 0.0008(7) 0.0032(7)
C13 0.0175(9) 0.0209(9) 0.0167(9) 0.0021(7) 0.0008(7) 0.0024(8)
C14 0.0202(9) 0.0207(9) 0.0172(9) 0.0017(7) 0.0003(7) -0.0007(8)
C21 0.0184(9) 0.0192(9) 0.0149(8) 0.0020(7) 0.0046(7) -0.0005(7)
C22 0.0221(9) 0.0220(9) 0.0156(9) -0.0010(7) 0.0016(7) -0.0007(8)
C23 0.0197(9) 0.0291(10) 0.0195(9) 0.0029(7) 0.0012(7) 0.0014(8)
C24 0.0237(10) 0.0224(10) 0.0305(11) -0.0006(8) 0.0051(8) 0.0054(8)
C25 0.0242(10) 0.0247(10) 0.0290(10) -0.0074(8) 0.0020(8) -0.0016(8)
C26 0.0168(9) 0.0251(10) 0.0204(9) -0.0020(7) 0.0004(7) -0.0011(8)
C31 0.0193(9) 0.0198(9) 0.0127(8) 0.0007(7) -0.0013(7) -0.0012(7)
C32 0.0249(10) 0.0210(9) 0.0244(10) 0.0006(7) 0.0043(8) 0.0015(8)
C33 0.0208(10) 0.0318(11) 0.0297(11) 0.0005(8) 0.0062(8) -0.0014(9)
C34 0.0258(10) 0.0280(10) 0.0238(10) 0.0050(8) -0.0007(8) -0.0101(9)
C35 0.0339(11) 0.0203(10) 0.0233(10) 0.0042(7) -0.0005(8) -0.0015(9)
C36 0.0246(10) 0.0224(9) 0.0195(9) 0.0026(7) 0.0023(7) 0.0021(8)
C41 0.0189(9) 0.0206(9) 0.0167(9) -0.0018(7) 0.0007(7) -0.0013(8)
C42 0.0277(10) 0.0229(10) 0.0219(9) 0.0006(8) 0.0030(8) 0.0019(8)
C43 0.0302(11) 0.0334(11) 0.0176(9) 0.0025(8) 0.0009(8) -0.0054(9)
C44 0.0303(11) 0.0374(12) 0.0184(9) -0.0065(8) 0.0061(8) -0.0092(9)
C45 0.0266(10) 0.0239(10) 0.0298(10) -0.0100(8) 0.0022(8) -0.0009(9)
C46 0.0230(9) 0.0223(10) 0.0238(10) 0.0013(7) -0.0023(7) -0.0029(8)
C51 0.0216(9) 0.0216(9) 0.0173(9) -0.0064(7) 0.0023(7) -0.0002(8)
C52 0.0256(10) 0.0262(10) 0.0235(10) -0.0044(8) 0.0027(8) -0.0034(8)
C53 0.0247(10) 0.0343(12) 0.0361(12) -0.0131(9) 0.0073(9) -0.0077(9)
C54 0.0188(10) 0.0508(14) 0.0370(12) -0.0242(11) -0.0028(9) 0.0022(10)
C55 0.0281(11) 0.0399(12) 0.0272(11) -0.0089(9) -0.0029(8) 0.0130(10)
C56 0.0257(10) 0.0282(10) 0.0221(10) -0.0043(8) 0.0019(8) 0.0053(9)
C61 0.0257(10) 0.0225(10) 0.0286(10) 0.0009(8) -0.0006(8) 0.0023(8)
C76 0.0208(9) 0.0294(11) 0.0218(9) 0.0001(8) 0.0018(7) -0.0050(8)
C75 0.0251(10) 0.0391(12) 0.0230(10) -0.0060(9) 0.0060(8) -0.0070(9)
C74 0.0290(11) 0.0459(13) 0.0171(9) 0.0026(9) 0.0035(8) -0.0138(10)
C73 0.0309(11) 0.0326(11) 0.0224(10) 0.0072(8) -0.0035(8) -0.0092(9)
C72 0.0230(9) 0.0282(10) 0.0195(9) 0.0009(8) -0.0017(7) -0.0037(8)
C71 0.0165(8) 0.0265(10) 0.0169(9) -0.0012(7) -0.0015(7) -0.0041(8)
C62 0.0273(11) 0.0285(11) 0.0380(12) 0.0002(9) -0.0001(9) 0.0074(9)
C63 0.0196(9) 0.0307(10) 0.0203(9) 0.0014(8) -0.0005(7) -0.0012(8)
C64 0.0207(9) 0.0318(11) 0.0237(10) 0.0014(8) 0.0002(7) -0.0048(8)
C65 0.0221(9) 0.0285(10) 0.0179(9) 0.0027(8) -0.0008(7) -0.0031(8)
C66 0.0285(10) 0.0364(11) 0.0219(10) 0.0017(8) -0.0023(8) -0.0022(9)

loop_
_atom_type_symbol
_atom_type_description
_atom_type_scat_dispersion_real
_atom_type_scat_dispersion_imag
_atom_type_scat_source
C C 0.0033 0.0016 'International Tables Vol C Tables 4.2.6.8 and 6.1.1.4'
H H 0.0000 0.0000 'International Tables Vol C Tables 4.2.6.8 and 6.1.1.4'
B B 0.0013 0.0007 'International Tables Vol C Tables 4.2.6.8 and 6.1.1.4'
Si Si 0.0817 0.0704 'International Tables Vol C Tables 4.2.6.8 and 6.1.1.4'

loop_
_geom_angle_atom_site_label_1
_geom_angle_atom_site_label_2
_geom_angle_atom_site_label_3
_geom_angle
C63 Si1 C65 110.16(10)
C63 Si1 C61 105.42(14)
C65 Si1 C61 110.06(9)
C63 Si1 C11 115.94(15)
C65 Si1 C11 110.43(14)
C61 Si1 C11 104.48(9)
C71 B1 C11 124.86(16)
C71 B1 C14 126.47(18)
C11 B1 C14 108.56(16)
C21 C11 C12 111.04(14)
C21 C11 B1 110.6(2)
C12 C11 B1 101.87(14)
C21 C11 Si1 119.46(14)
C12 C11 Si1 108.86(16)
B1 C11 Si1 103.38(16)
C13 C12 C31 124.82(17)
C13 C12 C11 113.39(16)
C31 C12 C11 121.56(15)
C12 C13 C41 125.47(16)
C12 C13 C14 113.51(17)
C41 C13 C14 121.02(16)
C51 C14 C13 116.32(18)
C51 C14 B1 113.91(16)
C13 C14 B1 102.37(16)
C51 C14 H14 107.9
C13 C14 H14 107.9
B1 C14 H14 107.9
C26 C21 C22 117.08(17)
C26 C21 C11 125.83(18)
C22 C21 C11 117.09(17)
C23 C22 C21 122.01(18)
C23 C22 H22 119.0
C21 C22 H22 119.0
C22 C23 C24 119.8(2)
C22 C23 H23 120.1
C24 C23 H23 120.1
C23 C24 C25 119.33(18)
C23 C24 H24 120.3
C25 C24 H24 120.3
C26 C25 C24 120.36(19)
C26 C25 H25 119.8
C24 C25 H25 119.8
C21 C26 C25 121.38(19)
C21 C26 H26 119.3
C25 C26 H26 119.3
C32 C31 C36 117.80(16)
C32 C31 C12 119.78(19)
C36 C31 C12 122.40(18)
C33 C32 C31 121.5(2)
C33 C32 H32 119.2
C31 C32 H32 119.2
C32 C33 C34 119.9(2)
C32 C33 H33 120.0
C34 C33 H33 120.0
C35 C34 C33 119.48(17)
C35 C34 H34 120.3
C33 C34 H34 120.3
C34 C35 C36 120.8(2)
C34 C35 H35 119.6
C36 C35 H35 119.6
C35 C36 C31 120.5(2)
C35 C36 H36 119.8
C31 C36 H36 119.8
C42 C41 C46 117.72(18)
C42 C41 C13 121.67(18)
C46 C41 C13 120.61(16)
C43 C42 C41 121.1(2)
C43 C42 H42 119.4
C41 C42 H42 119.4
C44 C43 C42 120.13(18)
C44 C43 H43 119.9
C42 C43 H43 119.9
C45 C44 C43 120.05(19)
C45 C44 H44 120.0
C43 C44 H44 120.0
C44 C45 C46 119.9(2)
C44 C45 H45 120.0
C46 C45 H45 120.0
C45 C46 C41 121.05(17)
C45 C46 H46 119.5
C41 C46 H46 119.5
C52 C51 C56 117.8(2)
C52 C51 C14 120.64(18)
C56 C51 C14 121.48(18)
C53 C52 C51 121.4(2)
C53 C52 H52 119.3
C51 C52 H52 119.3
C54 C53 C52 119.9(2)
C54 C53 H53 120.0
C52 C53 H53 120.0
C55 C54 C53 119.2(2)
C55 C54 H54 120.4
C53 C54 H54 120.4
C54 C55 C56 121.0(2)
C54 C55 H55 119.5
C56 C55 H55 119.5
C55 C56 C51 120.6(2)
C55 C56 H56 119.7
C51 C56 H56 119.7
C62 C61 Si1 116.94(14)
C62 C61 H61A 108.1
Si1 C61 H61A 108.1
C62 C61 H61B 108.1
Si1 C61 H61B 108.1
H61A C61 H61B 107.3
C75 C76 C71 121.5(2)
C75 C76 H76 119.3
C71 C76 H76 119.3
C74 C75 C76 120.38(19)
C74 C75 H75 119.8
C76 C75 H75 119.8
C73 C74 C75 119.66(19)
C73 C74 H74 120.2
C75 C74 H74 120.2
C74 C73 C72 120.0(2)
C74 C73 H73 120.0
C72 C73 H73 120.0
C73 C72 C71 121.72(18)
C73 C72 H72 119.1
C71 C72 H72 119.1
C76 C71 C72 116.70(18)
C76 C71 B1 123.01(19)
C72 C71 B1 119.89(16)
C61 C62 H62A 109.5
C61 C62 H62B 109.5
H62A C62 H62B 109.5
C61 C62 H62C 109.5
H62A C62 H62C 109.5
H62B C62 H62C 109.5
C64 C63 Si1 120.15(15)
C64 C63 H63A 107.3
Si1 C63 H63A 107.3
C64 C63 H63B 107.3
Si1 C63 H63B 107.3
H63A C63 H63B 106.9
C63 C64 H64A 109.5
C63 C64 H64B 109.5
H64A C64 H64B 109.5
C63 C64 H64C 109.5
H64A C64 H64C 109.5
H64B C64 H64C 109.5
C66 C65 Si1 114.84(18)
C66 C65 H65A 108.6
Si1 C65 H65A 108.6
C66 C65 H65B 108.6
Si1 C65 H65B 108.6
H65A C65 H65B 107.5
C65 C66 H66A 109.5
C65 C66 H66B 109.5
H66A C66 H66B 109.5
C65 C66 H66C 109.5
H66A C66 H66C 109.5
H66B C66 H66C 109.5

loop_
_geom_bond_atom_site_label_1
_geom_bond_atom_site_label_2
_geom_bond_distance
Si1 C63 1.884(4)
Si1 C65 1.890(3)
Si1 C61 1.898(3)
Si1 C11 1.951(4)
B1 C71 1.561(3)
B1 C11 1.582(3)
B1 C14 1.588(3)
C11 C21 1.531(3)
C11 C12 1.543(3)
C12 C13 1.353(3)
C12 C31 1.496(3)
C13 C41 1.485(3)
C13 C14 1.526(3)
C14 C51 1.524(4)
C14 H14 1.0000
C21 C26 1.390(3)
C21 C22 1.408(3)
C22 C23 1.382(3)
C22 H22 0.9500
C23 C24 1.387(3)
C23 H23 0.9500
C24 C25 1.392(4)
C24 H24 0.9500
C25 C26 1.391(3)
C25 H25 0.9500
C26 H26 0.9500
C31 C32 1.398(4)
C31 C36 1.400(3)
C32 C33 1.387(3)
C32 H32 0.9500
C33 C34 1.387(3)
C33 H33 0.9500
C34 C35 1.381(4)
C34 H34 0.9500
C35 C36 1.392(3)
C35 H35 0.9500
C36 H36 0.9500
C41 C42 1.393(3)
C41 C46 1.396(3)
C42 C43 1.388(3)
C42 H42 0.9500
C43 C44 1.377(3)
C43 H43 0.9500
C44 C45 1.376(3)
C44 H44 0.9500
C45 C46 1.392(3)
C45 H45 0.9500
C46 H46 0.9500
C51 C52 1.393(3)
C51 C56 1.400(3)
C52 C53 1.390(4)
C52 H52 0.9500
C53 C54 1.389(3)
C53 H53 0.9500
C54 C55 1.381(3)
C54 H54 0.9500
C55 C56 1.386(4)
C55 H55 0.9500
C56 H56 0.9500
C61 C62 1.537(4)
C61 H61A 0.9900
C61 H61B 0.9900
C76 C75 1.390(3)
C76 C71 1.404(3)
C76 H76 0.9500
C75 C74 1.384(3)
C75 H75 0.9500
C74 C73 1.380(3)
C74 H74 0.9500
C73 C72 1.393(3)
C73 H73 0.9500
C72 C71 1.406(3)
C72 H72 0.9500
C62 H62A 0.9800
C62 H62B 0.9800
C62 H62C 0.9800
C63 C64 1.533(4)
C63 H63A 0.9900
C63 H63B 0.9900
C64 H64A 0.9800
C64 H64B 0.9800
C64 H64C 0.9800
C65 C66 1.538(3)
C65 H65A 0.9900
C65 H65B 0.9900
C66 H66A 0.9800
C66 H66B 0.9800
C66 H66C 0.9800

loop_
_geom_torsion_atom_site_label_1
_geom_torsion_atom_site_label_2
_geom_torsion_atom_site_label_3
_geom_torsion_atom_site_label_4
_geom_torsion
C71 B1 C11 C21 -60.1(2)
C14 B1 C11 C21 123.65(15)
C71 B1 C11 C12 -178.17(16)
C14 B1 C11 C12 5.56(17)
C71 B1 C11 Si1 68.9(2)
C14 B1 C11 Si1 -107.36(17)
C63 Si1 C11 C21 -74.21(18)
C65 Si1 C11 C21 51.95(15)
C61 Si1 C11 C21 170.26(13)
C63 Si1 C11 C12 54.75(16)
C65 Si1 C11 C12 -179.09(11)
C61 Si1 C11 C12 -60.78(13)
C63 Si1 C11 B1 162.48(11)
C65 Si1 C11 B1 -71.35(14)
C61 Si1 C11 B1 46.96(15)
C21 C11 C12 C13 -122.0(2)
B1 C11 C12 C13 -4.24(19)
Si1 C11 C12 C13 104.52(19)
C21 C11 C12 C31 63.4(2)
B1 C11 C12 C31 -178.90(15)
Si1 C11 C12 C31 -70.1(2)
C31 C12 C13 C41 -4.8(3)
C11 C12 C13 C41 -179.24(15)
C31 C12 C13 C14 175.61(15)
C11 C12 C13 C14 1.2(2)
C12 C13 C14 C51 127.33(18)
C41 C13 C14 C51 -52.3(2)
C12 C13 C14 B1 2.49(19)
C41 C13 C14 B1 -177.13(15)
C71 B1 C14 C51 52.4(2)
C11 B1 C14 C51 -131.44(17)
C71 B1 C14 C13 178.78(17)
C11 B1 C14 C13 -5.02(18)
C12 C11 C21 C26 -118.5(2)
B1 C11 C21 C26 129.2(2)
Si1 C11 C21 C26 9.5(2)
C12 C11 C21 C22 60.9(2)
B1 C11 C21 C22 -51.5(2)
Si1 C11 C21 C22 -171.18(12)
C26 C21 C22 C23 0.9(2)
C11 C21 C22 C23 -178.51(15)
C21 C22 C23 C24 0.1(3)
C22 C23 C24 C25 -0.8(3)
C23 C24 C25 C26 0.5(3)
C22 C21 C26 C25 -1.2(3)
C11 C21 C26 C25 178.18(16)
C24 C25 C26 C21 0.5(3)
C13 C12 C31 C32 -53.5(3)
C11 C12 C31 C32 120.55(19)
C13 C12 C31 C36 128.4(2)
C11 C12 C31 C36 -57.6(2)
C36 C31 C32 C33 -0.7(3)
C12 C31 C32 C33 -179.01(17)
C31 C32 C33 C34 0.8(3)
C32 C33 C34 C35 -0.1(3)
C33 C34 C35 C36 -0.5(3)
C34 C35 C36 C31 0.6(3)
C32 C31 C36 C35 0.1(3)
C12 C31 C36 C35 178.29(16)
C12 C13 C41 C42 -43.4(3)
C14 C13 C41 C42 136.2(2)
C12 C13 C41 C46 136.9(2)
C14 C13 C41 C46 -43.6(3)
C46 C41 C42 C43 0.3(3)
C13 C41 C42 C43 -179.41(17)
C41 C42 C43 C44 -1.2(3)
C42 C43 C44 C45 0.6(3)
C43 C44 C45 C46 0.8(3)
C44 C45 C46 C41 -1.6(3)
C42 C41 C46 C45 1.1(3)
C13 C41 C46 C45 -179.19(16)
C13 C14 C51 C52 160.52(16)
B1 C14 C51 C52 -80.8(2)
C13 C14 C51 C56 -21.7(2)
B1 C14 C51 C56 97.1(2)
C56 C51 C52 C53 -1.0(3)
C14 C51 C52 C53 176.87(16)
C51 C52 C53 C54 1.3(3)
C52 C53 C54 C55 -0.3(3)
C53 C54 C55 C56 -0.9(3)
C54 C55 C56 C51 1.1(3)
C52 C51 C56 C55 -0.2(3)
C14 C51 C56 C55 -178.04(16)
C63 Si1 C61 C62 45.9(2)
C65 Si1 C61 C62 -72.83(19)
C11 Si1 C61 C62 168.61(14)
C71 C76 C75 C74 2.0(3)
C76 C75 C74 C73 -1.8(3)
C75 C74 C73 C72 -0.2(3)
C74 C73 C72 C71 2.2(3)
C75 C76 C71 C72 -0.1(3)
C75 C76 C71 B1 -172.87(17)
C73 C72 C71 C76 -2.0(3)
C73 C72 C71 B1 171.01(17)
C11 B1 C71 C76 42.8(3)
C14 B1 C71 C76 -141.6(2)
C11 B1 C71 C72 -129.8(2)
C14 B1 C71 C72 45.8(3)
C65 Si1 C63 C64 -67.03(16)
C61 Si1 C63 C64 174.26(14)
C11 Si1 C63 C64 59.27(18)
C63 Si1 C65 C66 -40.06(19)
C61 Si1 C65 C66 75.76(16)
C11 Si1 C65 C66 -169.40(14)
